data_7705254
loop_
_publ_author_name
'Onn, Chee S.'
'Hill, Anthony F.'
'Olding, Angus'

_publ_section_title
;
 Metal coordination of phosphoniocarbynes.
;
_journal_issue 36
_journal_name_full 'Dalton transactions (Cambridge, England : 2003)'
_journal_page_first 12731
_journal_page_last 12741
_journal_paper_doi 10.1039/d0dt02737e
_journal_volume 49
_journal_year 2020
_chemical_formula_moiety 'C26 H33 Au B Cl N6 O2 P W, F6 P'
_chemical_formula_sum 'C26 H33 Au B Cl F6 N6 O2 P2 W'
_chemical_formula_weight 1064.60
_space_group_crystal_system orthorhombic
_space_group_IT_number 61
_space_group_name_Hall '-P 2ac 2ab'
_space_group_name_H-M_alt 'P b c a'
_atom_sites_solution_hydrogens mixed
_audit_creation_date 2020-07-26
_audit_creation_method
;
Olex2 1.3
(compiled 2020.07.16 svn.r6f6c53a7 for OlexSys, GUI svn.r6139)
;
_audit_update_record
;
2020-08-05 deposited with the CCDC.	2020-08-24 downloaded from the CCDC.
;
_cell_angle_alpha 90
_cell_angle_beta 90
_cell_angle_gamma 90
_cell_formula_units_Z 8
_cell_length_a 12.2679(5)
_cell_length_b 24.0778(19)
_cell_length_c 24.2183(8)
_cell_measurement_reflns_used 4392
_cell_measurement_temperature 150.00(10)
_cell_measurement_theta_max 27.0810
_cell_measurement_theta_min 3.7650
_cell_volume 7153.7(7)
_computing_cell_refinement 'CrysAlisPro 1.171.40.79a (Rigaku OD, 2020)'
_computing_data_collection 'CrysAlisPro 1.171.40.79a (Rigaku OD, 2020)'
_computing_data_reduction 'CrysAlisPro 1.171.40.79a (Rigaku OD, 2020)'
_computing_molecular_graphics 'Olex2 1.3 (Dolomanov et al., 2009)'
_computing_publication_material 'Olex2 1.3 (Dolomanov et al., 2009)'
_computing_structure_refinement 'SHELXL 2018/3 (Sheldrick, 2015)'
_computing_structure_solution 'SHELXT 2018/2 (Sheldrick, 2018)'
_diffrn_ambient_environment N~2~
_diffrn_ambient_temperature 150.00(10)
_diffrn_detector 'CCD plate'
_diffrn_detector_area_resol_mean 16.2595
_diffrn_detector_type EosS2
_diffrn_measured_fraction_theta_full 0.995
_diffrn_measured_fraction_theta_max 0.816
_diffrn_measurement_details
;
List of Runs (angles in degrees, time in seconds):

  # Type    Start    End  Width  t~exp~   \w     \q     \k     \f   Frames
#--------------------------------------------------------------------------
  1  \w    -48.00  74.00   1.00  144.31    --   13.38   0.00-180.00  122
;
_diffrn_measurement_device 'four-circle diffractometer'
_diffrn_measurement_device_type 'SuperNova, Dual, Cu at home/near, EosS2'
_diffrn_measurement_method '\w scans'
_diffrn_orient_matrix_type 'CrysAlisPro convention (1999,Acta A55,543-557)'
_diffrn_orient_matrix_UB_11 -0.0247138000
_diffrn_orient_matrix_UB_12 0.0219731000
_diffrn_orient_matrix_UB_13 -0.0149692000
_diffrn_orient_matrix_UB_21 -0.0301785000
_diffrn_orient_matrix_UB_22 -0.0195746000
_diffrn_orient_matrix_UB_23 -0.0156231000
_diffrn_orient_matrix_UB_31 -0.0427196000
_diffrn_orient_matrix_UB_32 0.0011937000
_diffrn_orient_matrix_UB_33 0.0197257000
_diffrn_radiation_monochromator mirror
_diffrn_radiation_probe x-ray
_diffrn_radiation_type 'Mo K\a'
_diffrn_radiation_wavelength 0.71073
_diffrn_reflns_av_R_equivalents 0.0534
_diffrn_reflns_av_unetI/netI 0.0771
_diffrn_reflns_Laue_measured_fraction_full 0.995
_diffrn_reflns_Laue_measured_fraction_max 0.816
_diffrn_reflns_limit_h_max 15
_diffrn_reflns_limit_h_min -10
_diffrn_reflns_limit_k_max 28
_diffrn_reflns_limit_k_min -17
_diffrn_reflns_limit_l_max 31
_diffrn_reflns_limit_l_min -19
_diffrn_reflns_number 17300
_diffrn_reflns_point_group_measured_fraction_full 0.995
_diffrn_reflns_point_group_measured_fraction_max 0.816
_diffrn_reflns_theta_full 25.242
_diffrn_reflns_theta_max 28.417
_diffrn_reflns_theta_min 3.463
_diffrn_source 'micro-focus sealed X-ray tube'
_diffrn_source_type 'SuperNova (Mo) X-ray Source'
_exptl_absorpt_coefficient_mu 7.539
_exptl_absorpt_correction_T_max 0.68345
_exptl_absorpt_correction_T_min 0.67654
_exptl_absorpt_correction_type sphere
_exptl_absorpt_process_details
;
CrysAlisPro 1.171.40.79a (Rigaku Oxford Diffraction, 2020)
Spherical absorption correction
 using equivalent radius and absorption coefficient.
Empirical absorption correction using spherical harmonics,
 implemented in SCALE3 ABSPACK scaling algorithm.
;
_exptl_crystal_colour 'clear intense red'
_exptl_crystal_density_diffrn 1.977
_exptl_crystal_description plate
_exptl_crystal_F_000 4048
_exptl_crystal_size_max 0.142
_exptl_crystal_size_mid 0.066
_exptl_crystal_size_min 0.035
_exptl_crystal_size_rad 0.034
_refine_diff_density_max 4.092
_refine_diff_density_min -1.936
_refine_diff_density_rms 0.274
_refine_ls_extinction_method none
_refine_ls_goodness_of_fit_ref 1.100
_refine_ls_hydrogen_treatment mixed
_refine_ls_matrix_type full
_refine_ls_number_parameters 415
_refine_ls_number_reflns 7351
_refine_ls_number_restraints 12
_refine_ls_restrained_S_all 1.099
_refine_ls_R_factor_all 0.0997
_refine_ls_R_factor_gt 0.0669
_refine_ls_shift/su_max 0.001
_refine_ls_shift/su_mean 0.000
_refine_ls_structure_factor_coef Fsqd
_refine_ls_weighting_details 'w=1/[\s^2^(Fo^2^)+(0.0610P)^2^+133.9816P] where P=(Fo^2^+2Fc^2^)/3'
_refine_ls_weighting_scheme calc
_refine_ls_wR_factor_gt 0.1528
_refine_ls_wR_factor_ref 0.1760
_reflns_Friedel_coverage 0.000
_reflns_number_gt 5361
_reflns_number_total 7351
_reflns_threshold_expression 'I > 2\s(I)'
_cod_data_source_file d0dt02737e2.cif
_cod_data_source_block Compound_4
_cod_depositor_comments 'Adding full bibliography for 7705254--7705258.cif.'
_cod_database_code 7705254
_shelx_shelxl_version_number 2018/3
_chemical_oxdiff_formula 'Au1 C26 Cl1 H33 B1 F6 N6 O2 P2 W1'
_chemical_oxdiff_usercomment 'DCM ethanol'
_shelx_space_group_comment
;
The symmetry employed for this shelxl refinement is uniquely defined
by the following loop, which should always be used as a source of
symmetry information in preference to the above space-group names.
They are only intended as comments.
;
_reflns_odcompleteness_completeness 95.24
_reflns_odcompleteness_iscentric 1
_reflns_odcompleteness_theta 26.32
_olex2_refinement_description
;
1. Fixed Uiso
 At 1.2 times of:
  All C(H) groups
 At 1.5 times of:
  All C(H,H,H) groups
2. Rigid bond restraints
 C21, C22, C23, C24, C25, C26
 with sigma for 1-2 distances of 0.005 and sigma for 1-3 distances of 0.005
3. Uiso/Uaniso restraints and constraints
C21 \\sim C22 \\sim C23 \\sim C24 \\sim C25 \\sim C26: within 0.8A with sigma
of 0.02 and sigma for terminal atoms of 0.04 within 0.8A
4.a Aromatic/amide H refined with riding coordinates:
 C6(H6), C16(H16), C11(H11), C22(H22), C23(H23), C24(H24), C25(H25), C26(H26)
4.b Fitted hexagon refined as free rotating group:
 C21(C22,C23,C24,C25,C26)
4.c Idealised Me refined as rotating group:
 C14(H14A,H14B,H14C), C4(H4A,H4B,H4C), C9(H9A,H9B,H9C), C13(H13A,H13B,H13C),
 C19(H19A,H19B,H19C), C18(H18A,H18B,H18C), C20(H20A,H20B,H20C), C8(H8A,H8B,H8C)
;
_ins_header
;
TITL CO_AO_AuCl_scale_sph corr in Pbca 
REM Pbca (#61 in standard setting)
CELL 0.71073  12.267860  24.077791  24.218345  90.0000  90.0000  90.0000
ZERR    8.00   0.000534   0.001924   0.000807   0.0000   0.0000   0.0000
LATT  1
SYMM -x+1/2,-y, z+1/2 
SYMM -x, y+1/2,-z+1/2 
SYMM  x+1/2,-y+1/2,-z 
SFAC C H B N O F P Cl W Au
UNIT 208.00 264.00 8.00 48.00 16.00 48.00 16.00 8.00 8.00 8.00
TREF
HKLF 4
END
;
_olex2_submission_special_instructions 'No special instructions were received'
_oxdiff_exptl_absorpt_empirical_details
;
Empirical correction (ABSPACK) includes:
- Absorption correction using spherical harmonics
- Frame scaling
;
_oxdiff_exptl_absorpt_empirical_full_max 1.220
_oxdiff_exptl_absorpt_empirical_full_min 0.869

loop_
_space_group_symop_operation_xyz
'x, y, z'
'-x+1/2, -y, z+1/2'
'-x, y+1/2, -z+1/2'
'x+1/2, -y+1/2, -z'
'-x, -y, -z'
'x-1/2, y, -z-1/2'
'x, -y-1/2, z-1/2'
'-x-1/2, y-1/2, z'

loop_
_atom_site_label
_atom_site_type_symbol
_atom_site_fract_x
_atom_site_fract_y
_atom_site_fract_z
_atom_site_U_iso_or_equiv
_atom_site_adp_type
_atom_site_occupancy
_atom_site_site_symmetry_order
_atom_site_calc_flag
_atom_site_refinement_flags_posn
_atom_site_refinement_flags_adp
_atom_site_refinement_flags_occupancy
_atom_site_disorder_assembly
_atom_site_disorder_group
Au1 Au 0.20129(4) 0.44779(2) 0.27635(2) 0.03045(17) Uani 1 1 d . . . . .
W1 W 0.22566(4) 0.49278(2) 0.38024(2) 0.02659(16) Uani 1 1 d . . . . .
Cl1 Cl 0.1109(3) 0.46425(16) 0.19597(14) 0.0411(8) Uani 1 1 d . . . . .
P1 P 0.3643(4) 0.36593(17) 0.34952(16) 0.0416(9) Uani 1 1 d . . . . .
P2 P -0.2675(4) 0.26779(17) 0.35715(17) 0.0428(10) Uani 1 1 d . . . . .
N6 N 0.1284(8) 0.6017(4) 0.3332(4) 0.025(2) Uani 1 1 d . . . . .
N3 N 0.0484(9) 0.4905(4) 0.3740(4) 0.027(2) Uani 1 1 d . . . . .
N1 N 0.1966(9) 0.5539(4) 0.4462(4) 0.025(2) Uani 1 1 d . . . . .
N5 N 0.2171(8) 0.5666(4) 0.3283(4) 0.028(2) Uani 1 1 d . . . . .
N2 N 0.1168(8) 0.5934(5) 0.4359(4) 0.029(2) Uani 1 1 d . . . . .
O2 O 0.2075(10) 0.4100(5) 0.4810(4) 0.052(3) Uani 1 1 d . . . . .
C1 C 0.2885(11) 0.4278(5) 0.3473(5) 0.028(3) Uani 1 1 d . . . . .
F3 F -0.2704(10) 0.3337(4) 0.3566(5) 0.075(3) Uani 1 1 d . . . . .
N4 N -0.0118(9) 0.5390(4) 0.3751(4) 0.029(2) Uani 1 1 d . . . . .
C15 C 0.2805(10) 0.5879(5) 0.2879(5) 0.025(3) Uani 1 1 d . . . . .
C2 C 0.3859(17) 0.5088(6) 0.3961(6) 0.045(4) Uani 1 1 d . . . . .
O1 O 0.4731(9) 0.5200(5) 0.4060(4) 0.047(3) Uani 1 1 d . . . . .
C3 C 0.2163(12) 0.4382(6) 0.4434(5) 0.034(3) Uani 1 1 d . . . . .
F1 F -0.3473(12) 0.2672(5) 0.3065(6) 0.102(5) Uani 1 1 d . . . . .
C17 C 0.1382(11) 0.6442(5) 0.2983(5) 0.029(3) Uani 1 1 d . . . . .
F4 F -0.1677(12) 0.2695(6) 0.3145(6) 0.107(5) Uani 1 1 d . . . . .
C6 C 0.1921(12) 0.6139(6) 0.5162(5) 0.037(3) Uani 1 1 d . . . . .
H6 H 0.207864 0.631692 0.549395 0.045 Uiso 1 1 calc R U . . .
C16 C 0.2356(12) 0.6345(5) 0.2691(5) 0.029(3) Uani 1 1 d . . . . .
H16 H 0.263862 0.656908 0.241258 0.035 Uiso 1 1 calc R U . . .
F5 F -0.2658(12) 0.2032(4) 0.3568(5) 0.085(4) Uani 1 1 d . . . . .
C14 C 0.3819(13) 0.5613(6) 0.2705(5) 0.039(4) Uani 1 1 d . . . . .
H14A H 0.434679 0.563797 0.299619 0.059 Uiso 1 1 calc R U . . .
H14B H 0.409390 0.579648 0.238156 0.059 Uiso 1 1 calc R U . . .
H14C H 0.368195 0.522930 0.262134 0.059 Uiso 1 1 calc R U . . .
C12 C -0.1180(11) 0.5278(6) 0.3729(5) 0.030(3) Uani 1 1 d . . . . .
F2 F -0.3631(13) 0.2673(6) 0.3990(7) 0.123(6) Uani 1 1 d . . . . .
C10 C -0.0228(11) 0.4487(6) 0.3698(5) 0.029(3) Uani 1 1 d . . . . .
F6 F -0.1819(13) 0.2687(5) 0.4059(6) 0.108(5) Uani 1 1 d . . . . .
C5 C 0.2426(11) 0.5674(7) 0.4959(5) 0.035(3) Uani 1 1 d . . . . .
C4 C 0.3325(13) 0.5351(7) 0.5214(6) 0.044(4) Uani 1 1 d . . . . .
H4A H 0.338861 0.499798 0.503222 0.066 Uiso 1 1 calc R U . . .
H4B H 0.317126 0.529302 0.559865 0.066 Uiso 1 1 calc R U . . .
H4C H 0.399673 0.555184 0.517681 0.066 Uiso 1 1 calc R U . . .
C7 C 0.1137(12) 0.6295(5) 0.4785(5) 0.031(3) Uani 1 1 d . . . . .
C11 C -0.1276(13) 0.4704(6) 0.3686(5) 0.037(3) Uani 1 1 d . . . . .
H11 H -0.192071 0.450276 0.365480 0.045 Uiso 1 1 calc R U . . .
C9 C 0.0083(12) 0.3887(6) 0.3686(6) 0.040(3) Uani 1 1 d . . . . .
H9A H 0.050754 0.381293 0.336092 0.060 Uiso 1 1 calc R U . . .
H9B H -0.056348 0.366231 0.368068 0.060 Uiso 1 1 calc R U . . .
H9C H 0.050542 0.379962 0.400809 0.060 Uiso 1 1 calc R U . . .
C13 C -0.2057(12) 0.5703(7) 0.3731(6) 0.040(4) Uani 1 1 d . . . . .
H13A H -0.196689 0.594335 0.404441 0.061 Uiso 1 1 calc R U . . .
H13B H -0.275435 0.552329 0.375203 0.061 Uiso 1 1 calc R U . . .
H13C H -0.201783 0.591869 0.339808 0.061 Uiso 1 1 calc R U . . .
C19 C 0.4704(13) 0.3722(7) 0.4006(7) 0.053(4) Uani 1 1 d . . . . .
H19A H 0.511286 0.405516 0.394083 0.079 Uiso 1 1 calc R U . . .
H19B H 0.518037 0.340638 0.398325 0.079 Uiso 1 1 calc R U . . .
H19C H 0.438287 0.373697 0.436768 0.079 Uiso 1 1 calc R U . . .
C18 C 0.0615(13) 0.6905(6) 0.2936(6) 0.043(4) Uani 1 1 d . . . . .
H18A H -0.009368 0.676415 0.284243 0.064 Uiso 1 1 calc R U . . .
H18B H 0.085814 0.715425 0.265239 0.064 Uiso 1 1 calc R U . . .
H18C H 0.057750 0.709873 0.328148 0.064 Uiso 1 1 calc R U . . .
C20 C 0.4238(14) 0.3533(6) 0.2846(6) 0.047(4) Uani 1 1 d . . . . .
H20A H 0.367661 0.350902 0.257047 0.070 Uiso 1 1 calc R U . . .
H20B H 0.463589 0.318983 0.285713 0.070 Uiso 1 1 calc R U . . .
H20C H 0.472574 0.383112 0.275496 0.070 Uiso 1 1 calc R U . . .
C21 C 0.2767(8) 0.3101(4) 0.3682(4) 0.044(3) Uani 1 1 d G U . . .
C22 C 0.2074(9) 0.2876(5) 0.3287(4) 0.051(4) Uani 1 1 d G U . . .
H22 H 0.210332 0.300150 0.292431 0.061 Uiso 1 1 calc R U . . .
C23 C 0.1339(9) 0.2463(5) 0.3434(5) 0.078(5) Uani 1 1 d G U . . .
H23 H 0.087531 0.231171 0.317011 0.094 Uiso 1 1 calc R U . . .
C24 C 0.1296(11) 0.2275(5) 0.3977(6) 0.092(7) Uani 1 1 d G U . . .
H24 H 0.080329 0.199834 0.407524 0.111 Uiso 1 1 calc R U . . .
C25 C 0.1988(12) 0.2500(5) 0.4372(4) 0.083(6) Uani 1 1 d G U . . .
H25 H 0.195927 0.237476 0.473459 0.099 Uiso 1 1 calc R U . . .
C26 C 0.2724(10) 0.2914(5) 0.4224(4) 0.060(4) Uani 1 1 d G U . . .
H26 H 0.318728 0.306455 0.448879 0.072 Uiso 1 1 calc R U . . .
B7 B 0.0500(13) 0.5936(6) 0.3816(6) 0.030(3) Uani 1 1 d . . . . .
C8 C 0.0363(14) 0.6770(6) 0.4813(5) 0.042(4) Uani 1 1 d . . . . .
H8A H 0.045147 0.699901 0.449153 0.063 Uiso 1 1 calc R U . . .
H8B H 0.050922 0.698559 0.513804 0.063 Uiso 1 1 calc R U . . .
H8C H -0.037031 0.663184 0.482689 0.063 Uiso 1 1 calc R U . . .
H7 H -0.023(10) 0.628(5) 0.381(5) 0.02(3) Uiso 1 1 d . . . . .

loop_
_atom_site_aniso_label
_atom_site_aniso_U_11
_atom_site_aniso_U_22
_atom_site_aniso_U_33
_atom_site_aniso_U_23
_atom_site_aniso_U_13
_atom_site_aniso_U_12
Au1 0.0393(3) 0.0296(3) 0.0225(3) -0.0006(2) 0.0013(2) -0.0009(2)
W1 0.0362(3) 0.0253(3) 0.0183(2) 0.0011(2) -0.0002(2) 0.0035(2)
Cl1 0.0385(19) 0.054(2) 0.0314(16) 0.0023(16) -0.0033(15) -0.0015(17)
P1 0.052(2) 0.036(2) 0.036(2) 0.0027(17) 0.0036(19) 0.0108(19)
P2 0.054(2) 0.034(2) 0.040(2) -0.0114(17) 0.0028(19) -0.0076(19)
N6 0.031(6) 0.016(5) 0.027(5) 0.007(4) 0.001(5) -0.001(4)
N3 0.030(5) 0.026(6) 0.026(5) -0.001(5) -0.002(5) 0.000(5)
N1 0.048(6) 0.017(5) 0.011(4) 0.005(4) -0.013(4) 0.002(5)
N5 0.030(6) 0.026(6) 0.028(5) 0.004(5) -0.003(5) 0.004(5)
N2 0.028(6) 0.033(6) 0.025(5) -0.002(5) 0.002(5) 0.002(5)
O2 0.081(8) 0.046(7) 0.028(5) 0.017(5) 0.003(5) -0.007(6)
C1 0.046(8) 0.028(7) 0.012(5) -0.002(5) -0.011(5) 0.021(6)
F3 0.093(8) 0.041(6) 0.090(8) -0.008(6) -0.009(7) 0.000(6)
N4 0.036(6) 0.026(6) 0.024(5) 0.005(5) -0.001(5) -0.002(5)
C15 0.034(7) 0.024(7) 0.018(5) -0.002(5) 0.009(5) -0.001(6)
C2 0.080(13) 0.029(8) 0.027(7) 0.011(6) 0.026(8) 0.022(8)
O1 0.045(6) 0.061(8) 0.033(6) -0.005(5) 0.000(5) 0.009(6)
C3 0.054(9) 0.035(8) 0.013(6) -0.014(5) 0.002(6) -0.005(7)
F1 0.121(11) 0.080(9) 0.106(10) 0.024(7) -0.057(9) -0.044(8)
C17 0.034(7) 0.027(7) 0.026(6) 0.003(5) 0.003(6) -0.010(6)
F4 0.120(11) 0.091(10) 0.110(11) 0.001(8) 0.050(9) 0.002(8)
C6 0.056(9) 0.039(8) 0.016(6) -0.014(6) 0.000(6) 0.002(7)
C16 0.055(9) 0.011(6) 0.022(6) -0.005(5) 0.006(6) 0.000(6)
F5 0.138(11) 0.035(6) 0.081(8) -0.006(5) -0.006(8) 0.001(7)
C14 0.061(10) 0.028(8) 0.029(7) 0.005(6) 0.002(7) 0.000(7)
C12 0.030(7) 0.031(7) 0.029(6) 0.007(6) 0.011(6) 0.006(6)
F2 0.138(13) 0.095(11) 0.135(12) 0.027(9) 0.086(11) 0.026(9)
C10 0.035(7) 0.035(8) 0.016(5) 0.001(5) 0.005(5) 0.002(6)
F6 0.163(13) 0.073(9) 0.088(9) -0.021(7) -0.057(9) 0.006(9)
C5 0.031(7) 0.063(10) 0.012(5) 0.009(6) -0.003(5) -0.005(7)
C4 0.052(9) 0.048(10) 0.032(7) -0.004(7) -0.012(7) 0.000(8)
C7 0.044(8) 0.022(7) 0.028(6) -0.008(5) 0.002(6) 0.003(6)
C11 0.048(8) 0.038(8) 0.026(7) -0.004(6) -0.008(6) -0.005(7)
C9 0.038(8) 0.039(9) 0.044(8) 0.000(7) 0.010(7) -0.003(7)
C13 0.039(8) 0.053(10) 0.029(7) 0.011(7) -0.013(6) -0.001(7)
C19 0.043(9) 0.063(12) 0.052(10) -0.005(9) -0.001(8) 0.012(8)
C18 0.057(10) 0.033(8) 0.038(8) 0.003(7) -0.001(7) 0.000(7)
C20 0.062(10) 0.032(9) 0.047(9) 0.000(7) 0.015(8) 0.008(8)
C21 0.052(9) 0.034(8) 0.046(7) 0.003(6) 0.004(6) 0.002(6)
C22 0.041(8) 0.049(10) 0.063(8) -0.016(7) 0.006(6) 0.004(6)
C23 0.069(13) 0.067(13) 0.098(11) -0.016(10) 0.011(10) -0.019(9)
C24 0.109(17) 0.060(14) 0.108(13) -0.007(11) 0.042(12) -0.016(11)
C25 0.093(15) 0.082(15) 0.074(10) 0.024(10) 0.036(9) 0.000(10)
C26 0.079(12) 0.042(10) 0.058(7) 0.021(7) 0.004(8) 0.016(7)
B7 0.043(9) 0.018(7) 0.028(7) -0.002(6) -0.001(7) 0.002(6)
C8 0.072(11) 0.028(8) 0.026(7) -0.007(6) -0.004(7) -0.001(7)

loop_
_atom_type_symbol
_atom_type_description
_atom_type_scat_dispersion_real
_atom_type_scat_dispersion_imag
_atom_type_scat_source
C C 0.0033 0.0016 'International Tables Vol C Tables 4.2.6.8 and 6.1.1.4'
H H 0.0000 0.0000 'International Tables Vol C Tables 4.2.6.8 and 6.1.1.4'
Au Au -2.0133 8.8022 'International Tables Vol C Tables 4.2.6.8 and 6.1.1.4'
B B 0.0013 0.0007 'International Tables Vol C Tables 4.2.6.8 and 6.1.1.4'
Cl Cl 0.1484 0.1585 'International Tables Vol C Tables 4.2.6.8 and 6.1.1.4'
F F 0.0171 0.0103 'International Tables Vol C Tables 4.2.6.8 and 6.1.1.4'
N N 0.0061 0.0033 'International Tables Vol C Tables 4.2.6.8 and 6.1.1.4'
O O 0.0106 0.0060 'International Tables Vol C Tables 4.2.6.8 and 6.1.1.4'
P P 0.1023 0.0942 'International Tables Vol C Tables 4.2.6.8 and 6.1.1.4'
W W -0.8490 6.8722 'International Tables Vol C Tables 4.2.6.8 and 6.1.1.4'

loop_
_exptl_crystal_face_index_h
_exptl_crystal_face_index_k
_exptl_crystal_face_index_l
_exptl_crystal_face_perp_dist
3 3 33 0.0388
-2 -3 -34 0.0291
16 10 -1 0.0742
-16 -8 6 0.0582
-4 33 0 0.0245
2 -33 4 0.0295
-13 0 23 0.0497
13 -2 -23 0.0423
-1 28 -19 0.0250
1 -28 20 0.0233
-1 -31 -13 0.0152
-1 30 16 0.0140

loop_
_geom_angle_atom_site_label_1
_geom_angle_atom_site_label_2
_geom_angle_atom_site_label_3
_geom_angle
_geom_angle_site_symmetry_1
_geom_angle_site_symmetry_3
_geom_angle_publ_flag
Cl1 Au1 W1 139.97(10) . . ?
C1 Au1 W1 44.0(3) . . ?
C1 Au1 Cl1 176.0(3) . . ?
N3 W1 Au1 79.5(3) . . ?
N3 W1 N1 84.6(4) . . ?
N1 W1 Au1 155.2(2) . . ?
N5 W1 Au1 77.8(3) . . ?
N5 W1 N3 86.1(4) . . ?
N5 W1 N1 82.3(4) . . ?
C1 W1 Au1 48.9(3) . . ?
C1 W1 N3 110.6(5) . . ?
C1 W1 N1 155.9(4) . . ?
C1 W1 N5 116.4(5) . . ?
C1 W1 C2 81.1(6) . . ?
C1 W1 C3 78.9(5) . . ?
C2 W1 Au1 110.5(4) . . ?
C2 W1 N3 168.2(5) . . ?
C2 W1 N1 83.9(5) . . ?
C2 W1 N5 90.1(5) . . ?
C3 W1 Au1 115.4(3) . . ?
C3 W1 N3 88.8(5) . . ?
C3 W1 N1 82.9(4) . . ?
C3 W1 N5 164.8(5) . . ?
C3 W1 C2 92.0(6) . . ?
C1 P1 C19 109.4(7) . . ?
C1 P1 C20 109.8(7) . . ?
C1 P1 C21 109.1(6) . . ?
C20 P1 C19 109.2(8) . . ?
C20 P1 C21 110.3(7) . . ?
C21 P1 C19 108.9(7) . . ?
F3 P2 F4 89.2(7) . . ?
F1 P2 F3 89.4(7) . . ?
F1 P2 F4 88.4(8) . . ?
F1 P2 F6 177.0(9) . . ?
F5 P2 F3 179.1(7) . . ?
F5 P2 F1 89.7(7) . . ?
F5 P2 F4 90.7(7) . . ?
F5 P2 F6 90.5(7) . . ?
F2 P2 F3 89.8(7) . . ?
F2 P2 F1 92.2(10) . . ?
F2 P2 F4 178.8(9) . . ?
F2 P2 F5 90.3(8) . . ?
F2 P2 F6 90.8(10) . . ?
F6 P2 F3 90.4(7) . . ?
F6 P2 F4 88.5(9) . . ?
N5 N6 B7 119.0(10) . . ?
C17 N6 N5 110.2(10) . . ?
C17 N6 B7 129.7(11) . . ?
N4 N3 W1 120.7(8) . . ?
C10 N3 W1 132.6(9) . . ?
C10 N3 N4 106.8(10) . . ?
N2 N1 W1 116.3(7) . . ?
C5 N1 W1 137.0(9) . . ?
C5 N1 N2 106.6(10) . . ?
N6 N5 W1 119.1(7) . . ?
C15 N5 W1 134.4(9) . . ?
C15 N5 N6 106.5(10) . . ?
N1 N2 B7 121.9(10) . . ?
C7 N2 N1 108.9(10) . . ?
C7 N2 B7 129.2(11) . . ?
W1 C1 Au1 87.1(5) . . ?
P1 C1 Au1 119.5(6) . . ?
P1 C1 W1 153.1(7) . . ?
N3 N4 B7 117.7(11) . . ?
C12 N4 N3 110.5(11) . . ?
C12 N4 B7 131.7(12) . . ?
N5 C15 C14 122.3(11) . . ?
C16 C15 N5 109.3(11) . . ?
C16 C15 C14 128.5(12) . . ?
O1 C2 W1 176.7(13) . . ?
O2 C3 W1 175.4(12) . . ?
N6 C17 C16 105.5(12) . . ?
N6 C17 C18 125.3(12) . . ?
C16 C17 C18 129.3(12) . . ?
C5 C6 H6 126.3 . . ?
C5 C6 C7 107.4(11) . . ?
C7 C6 H6 126.3 . . ?
C15 C16 C17 108.6(11) . . ?
C15 C16 H16 125.7 . . ?
C17 C16 H16 125.7 . . ?
C15 C14 H14A 109.5 . . ?
C15 C14 H14B 109.5 . . ?
C15 C14 H14C 109.5 . . ?
H14A C14 H14B 109.5 . . ?
H14A C14 H14C 109.5 . . ?
H14B C14 H14C 109.5 . . ?
N4 C12 C11 106.7(12) . . ?
N4 C12 C13 124.6(13) . . ?
C11 C12 C13 128.6(13) . . ?
N3 C10 C11 109.0(12) . . ?
N3 C10 C9 124.2(12) . . ?
C11 C10 C9 126.8(13) . . ?
N1 C5 C6 109.0(12) . . ?
N1 C5 C4 123.1(13) . . ?
C6 C5 C4 127.9(12) . . ?
C5 C4 H4A 109.5 . . ?
C5 C4 H4B 109.5 . . ?
C5 C4 H4C 109.5 . . ?
H4A C4 H4B 109.5 . . ?
H4A C4 H4C 109.5 . . ?
H4B C4 H4C 109.5 . . ?
N2 C7 C6 108.2(11) . . ?
N2 C7 C8 123.1(12) . . ?
C6 C7 C8 128.6(12) . . ?
C12 C11 H11 126.5 . . ?
C10 C11 C12 107.0(13) . . ?
C10 C11 H11 126.5 . . ?
C10 C9 H9A 109.5 . . ?
C10 C9 H9B 109.5 . . ?
C10 C9 H9C 109.5 . . ?
H9A C9 H9B 109.5 . . ?
H9A C9 H9C 109.5 . . ?
H9B C9 H9C 109.5 . . ?
C12 C13 H13A 109.5 . . ?
C12 C13 H13B 109.5 . . ?
C12 C13 H13C 109.5 . . ?
H13A C13 H13B 109.5 . . ?
H13A C13 H13C 109.5 . . ?
H13B C13 H13C 109.5 . . ?
P1 C19 H19A 109.5 . . ?
P1 C19 H19B 109.5 . . ?
P1 C19 H19C 109.5 . . ?
H19A C19 H19B 109.5 . . ?
H19A C19 H19C 109.5 . . ?
H19B C19 H19C 109.5 . . ?
C17 C18 H18A 109.5 . . ?
C17 C18 H18B 109.5 . . ?
C17 C18 H18C 109.5 . . ?
H18A C18 H18B 109.5 . . ?
H18A C18 H18C 109.5 . . ?
H18B C18 H18C 109.5 . . ?
P1 C20 H20A 109.5 . . ?
P1 C20 H20B 109.5 . . ?
P1 C20 H20C 109.5 . . ?
H20A C20 H20B 109.5 . . ?
H20A C20 H20C 109.5 . . ?
H20B C20 H20C 109.5 . . ?
C22 C21 P1 119.3(6) . . ?
C22 C21 C26 120.0 . . ?
C26 C21 P1 120.6(6) . . ?
C21 C22 H22 120.0 . . ?
C21 C22 C23 120.0 . . ?
C23 C22 H22 120.0 . . ?
C22 C23 H23 120.0 . . ?
C22 C23 C24 120.0 . . ?
C24 C23 H23 120.0 . . ?
C23 C24 H24 120.0 . . ?
C25 C24 C23 120.0 . . ?
C25 C24 H24 120.0 . . ?
C24 C25 H25 120.0 . . ?
C24 C25 C26 120.0 . . ?
C26 C25 H25 120.0 . . ?
C21 C26 H26 120.0 . . ?
C25 C26 C21 120.0 . . ?
C25 C26 H26 120.0 . . ?
N6 B7 N2 108.6(11) . . ?
N6 B7 H7 111(5) . . ?
N2 B7 H7 114(5) . . ?
N4 B7 N6 110.0(11) . . ?
N4 B7 N2 110.3(11) . . ?
N4 B7 H7 103(6) . . ?
C7 C8 H8A 109.5 . . ?
C7 C8 H8B 109.5 . . ?
C7 C8 H8C 109.5 . . ?
H8A C8 H8B 109.5 . . ?
H8A C8 H8C 109.5 . . ?
H8B C8 H8C 109.5 . . ?

loop_
_geom_bond_atom_site_label_1
_geom_bond_atom_site_label_2
_geom_bond_distance
_geom_bond_site_symmetry_2
_geom_bond_publ_flag
Au1 W1 2.7556(7) . ?
Au1 Cl1 2.275(3) . ?
Au1 C1 2.080(11) . ?
W1 N3 2.181(11) . ?
W1 N1 2.200(10) . ?
W1 N5 2.180(10) . ?
W1 C1 1.917(12) . ?
W1 C2 2.04(2) . ?
W1 C3 2.020(14) . ?
P1 C1 1.758(12) . ?
P1 C19 1.802(16) . ?
P1 C20 1.760(15) . ?
P1 C21 1.779(9) . ?
P2 F3 1.586(11) . ?
P2 F1 1.569(12) . ?
P2 F4 1.603(14) . ?
P2 F5 1.555(11) . ?
P2 F2 1.550(13) . ?
P2 F6 1.580(13) . ?
N6 N5 1.382(14) . ?
N6 C17 1.334(15) . ?
N6 B7 1.527(18) . ?
N3 N4 1.382(15) . ?
N3 C10 1.336(17) . ?
N1 N2 1.388(14) . ?
N1 C5 1.370(15) . ?
N5 C15 1.350(15) . ?
N2 C7 1.351(15) . ?
N2 B7 1.550(18) . ?
O2 C3 1.141(16) . ?
N4 C12 1.332(17) . ?
N4 B7 1.526(18) . ?
C15 C16 1.332(18) . ?
C15 C14 1.461(19) . ?
C2 O1 1.13(2) . ?
C17 C16 1.409(19) . ?
C17 C18 1.461(19) . ?
C6 H6 0.9300 . ?
C6 C5 1.37(2) . ?
C6 C7 1.378(19) . ?
C16 H16 0.9300 . ?
C14 H14A 0.9600 . ?
C14 H14B 0.9600 . ?
C14 H14C 0.9600 . ?
C12 C11 1.391(19) . ?
C12 C13 1.486(19) . ?
C10 C11 1.39(2) . ?
C10 C9 1.496(19) . ?
C5 C4 1.49(2) . ?
C4 H4A 0.9600 . ?
C4 H4B 0.9600 . ?
C4 H4C 0.9600 . ?
C7 C8 1.489(19) . ?
C11 H11 0.9300 . ?
C9 H9A 0.9600 . ?
C9 H9B 0.9600 . ?
C9 H9C 0.9600 . ?
C13 H13A 0.9600 . ?
C13 H13B 0.9600 . ?
C13 H13C 0.9600 . ?
C19 H19A 0.9600 . ?
C19 H19B 0.9600 . ?
C19 H19C 0.9600 . ?
C18 H18A 0.9600 . ?
C18 H18B 0.9600 . ?
C18 H18C 0.9600 . ?
C20 H20A 0.9600 . ?
C20 H20B 0.9600 . ?
C20 H20C 0.9600 . ?
C21 C22 1.3900 . ?
C21 C26 1.3900 . ?
C22 H22 0.9300 . ?
C22 C23 1.3900 . ?
C23 H23 0.9300 . ?
C23 C24 1.3900 . ?
C24 H24 0.9300 . ?
C24 C25 1.3900 . ?
C25 H25 0.9300 . ?
C25 C26 1.3900 . ?
C26 H26 0.9300 . ?
B7 H7 1.23(12) . ?
C8 H8A 0.9600 . ?
C8 H8B 0.9600 . ?
C8 H8C 0.9600 . ?

loop_
_geom_torsion_atom_site_label_1
_geom_torsion_atom_site_label_2
_geom_torsion_atom_site_label_3
_geom_torsion_atom_site_label_4
_geom_torsion
_geom_torsion_site_symmetry_1
_geom_torsion_site_symmetry_2
_geom_torsion_site_symmetry_3
_geom_torsion_site_symmetry_4
_geom_torsion_publ_flag
W1 N3 N4 C12 -177.4(8) . . . . ?
W1 N3 N4 B7 -0.8(13) . . . . ?
W1 N3 C10 C11 178.3(8) . . . . ?
W1 N3 C10 C9 0.2(18) . . . . ?
W1 N1 N2 C7 -176.2(8) . . . . ?
W1 N1 N2 B7 1.4(14) . . . . ?
W1 N1 C5 C6 174.6(10) . . . . ?
W1 N1 C5 C4 -6(2) . . . . ?
W1 N5 C15 C16 179.1(9) . . . . ?
W1 N5 C15 C14 -1(2) . . . . ?
P1 C21 C22 C23 -176.2(9) . . . . ?
P1 C21 C26 C25 176.1(9) . . . . ?
N6 N5 C15 C16 1.1(14) . . . . ?
N6 N5 C15 C14 -179.2(12) . . . . ?
N6 C17 C16 C15 -1.1(15) . . . . ?
N3 N4 C12 C11 -1.9(14) . . . . ?
N3 N4 C12 C13 -179.7(11) . . . . ?
N3 N4 B7 N6 61.0(14) . . . . ?
N3 N4 B7 N2 -58.8(14) . . . . ?
N3 C10 C11 C12 -0.7(14) . . . . ?
N1 N2 C7 C6 0.6(15) . . . . ?
N1 N2 C7 C8 -179.3(12) . . . . ?
N1 N2 B7 N6 -61.2(15) . . . . ?
N1 N2 B7 N4 59.5(15) . . . . ?
N5 N6 C17 C16 1.8(14) . . . . ?
N5 N6 C17 C18 -177.8(12) . . . . ?
N5 N6 B7 N2 53.0(14) . . . . ?
N5 N6 B7 N4 -67.8(14) . . . . ?
N5 C15 C16 C17 -0.1(15) . . . . ?
N2 N1 C5 C6 0.5(15) . . . . ?
N2 N1 C5 C4 -179.6(13) . . . . ?
C1 P1 C21 C22 77.8(8) . . . . ?
C1 P1 C21 C26 -98.3(7) . . . . ?
N4 N3 C10 C11 -0.4(13) . . . . ?
N4 N3 C10 C9 -178.5(11) . . . . ?
N4 C12 C11 C10 1.6(14) . . . . ?
C17 N6 N5 W1 179.8(8) . . . . ?
C17 N6 N5 C15 -1.9(14) . . . . ?
C17 N6 B7 N2 -113.5(14) . . . . ?
C17 N6 B7 N4 125.8(14) . . . . ?
C14 C15 C16 C17 -179.7(13) . . . . ?
C12 N4 B7 N6 -123.3(14) . . . . ?
C12 N4 B7 N2 117.0(14) . . . . ?
C10 N3 N4 C12 1.5(13) . . . . ?
C10 N3 N4 B7 178.1(10) . . . . ?
C5 N1 N2 C7 -0.7(14) . . . . ?
C5 N1 N2 B7 176.9(11) . . . . ?
C5 C6 C7 N2 -0.3(16) . . . . ?
C5 C6 C7 C8 179.6(14) . . . . ?
C7 N2 B7 N6 115.9(14) . . . . ?
C7 N2 B7 N4 -123.5(14) . . . . ?
C7 C6 C5 N1 -0.1(16) . . . . ?
C7 C6 C5 C4 -180.0(14) . . . . ?
C9 C10 C11 C12 177.4(12) . . . . ?
C13 C12 C11 C10 179.3(12) . . . . ?
C19 P1 C1 Au1 157.0(8) . . . . ?
C19 P1 C1 W1 -33(2) . . . . ?
C19 P1 C21 C22 -162.8(8) . . . . ?
C19 P1 C21 C26 21.1(9) . . . . ?
C18 C17 C16 C15 178.5(14) . . . . ?
C20 P1 C1 Au1 37.2(11) . . . . ?
C20 P1 C1 W1 -152.4(19) . . . . ?
C20 P1 C21 C22 -42.9(9) . . . . ?
C20 P1 C21 C26 141.0(8) . . . . ?
C21 P1 C1 Au1 -83.9(8) . . . . ?
C21 P1 C1 W1 87(2) . . . . ?
C21 C22 C23 C24 0.0 . . . . ?
C22 C21 C26 C25 0.0 . . . . ?
C22 C23 C24 C25 0.0 . . . . ?
C23 C24 C25 C26 0.0 . . . . ?
C24 C25 C26 C21 0.0 . . . . ?
C26 C21 C22 C23 0.0 . . . . ?
B7 N6 N5 W1 10.9(14) . . . . ?
B7 N6 N5 C15 -170.8(11) . . . . ?
B7 N6 C17 C16 169.2(12) . . . . ?
B7 N6 C17 C18 -10(2) . . . . ?
B7 N2 C7 C6 -176.7(13) . . . . ?
B7 N2 C7 C8 3(2) . . . . ?
B7 N4 C12 C11 -177.9(12) . . . . ?
B7 N4 C12 C13 4(2) . . . . ?

loop_
_exptl_oxdiff_crystal_face_indexfrac_h
_exptl_oxdiff_crystal_face_indexfrac_k
_exptl_oxdiff_crystal_face_indexfrac_l
_exptl_oxdiff_crystal_face_x
_exptl_oxdiff_crystal_face_y
_exptl_oxdiff_crystal_face_z
2.9979 2.9793 32.9746 -0.5022 -0.6640 0.5259
-1.9988 -2.9830 -33.9734 0.4924 0.6495 -0.5883
16.0020 9.9297 -0.9937 -0.1624 -0.6618 -0.6913
-15.9990 -7.9322 5.9894 0.1314 0.5445 0.7921
-4.2884 32.8746 -0.3366 0.8334 -0.5088 0.2158
2.2431 -33.4025 4.1867 -0.8521 0.5207 -0.0531
-12.7368 0.3742 23.0691 -0.0223 0.0166 0.9996
12.7992 -1.6102 -22.8766 -0.0093 0.0027 -1.0000
-0.9518 28.0800 -19.1195 0.9267 -0.2222 -0.3030
0.6327 -27.8337 19.5325 -0.9196 0.2206 0.3250
-1.0828 -31.2434 -13.1948 -0.4622 0.8504 -0.2513
-1.0701 29.7652 16.2723 0.4369 -0.8046 0.4022
